data_1526494
loop_
_publ_author_name
'Jobic, S.'
'Brec, R.'
'Pasturel, A.'
'Koo, H.-J.'
'Whangbo Myunghwan'

_publ_section_title
;
 Theoretical study of possible iridium ditelluride phases attainable under
 high pressure
;
_journal_name_full 'Journal of Solid State Chemistry'
_journal_page_first 63
_journal_page_last 68
_journal_volume 162
_journal_year 2001
_chemical_formula_sum 'Ir Te2'
_space_group_IT_number 12
_symmetry_space_group_name_Hall '-C 2y'
_symmetry_space_group_name_H-M 'C 1 2/m 1'
_cell_angle_alpha 90
_cell_angle_beta 90.44
_cell_angle_gamma 90
_cell_formula_units_Z 6
_cell_length_a 20.1978
_cell_length_b 4.0713
_cell_length_c 5.4129
_cell_volume 445.097
_citation_journal_id_ASTM JSSCBI
_cod_data_source_file Jobic_JSSCBI_2001_1736.cif
_cod_data_source_block Ir1Te2
_cod_original_cell_volume 445.0967
_cod_original_formula_sum 'Ir1 Te2'
_cod_database_code 1526494

loop_
_symmetry_equiv_pos_as_xyz
x,y,z
-x,y,-z
-x,-y,-z
x,-y,z
x+1/2,y+1/2,z
-x+1/2,y+1/2,-z
-x+1/2,-y+1/2,-z
x+1/2,-y+1/2,z

loop_
_atom_site_label
_atom_site_type_symbol
_atom_site_fract_x
_atom_site_fract_y
_atom_site_fract_z
_atom_site_occupancy
_atom_site_U_iso_or_equiv
Te1 Te-1 0.4557 0 0.7775 1 0.0
Te3 Te-1 0.3788 0.5 0.2861 1 0.0
Te2 Te-1 0.2806 0.5 0.7598 1 0.0
Ir1 Ir+3 0.3405 0 0.0021 1 0.0
Ir2 Ir+3 0.5 0.5 0.5 1 0.0
